data_7151506
loop_
_publ_author_name
'Krivokapic, Alexander'
'Anderson, Harry L.'

_publ_section_title
;
 Synthesis and crystal structure of a
 meso-trialkynyl-[28]hexaphyrinThis is one of a number of contributions
 from the current members of the Dyson Perrins Laboratory to mark the
 end of almost 90 years of organic chemistry research in that building,
 as all its current academic staff move across South Parks Road to a
 new purpose-built laboratory.
;
_journal_issue 21
_journal_name_full 'Organic &amp;  Biomolecular Chemistry'
_journal_page_first 3639
_journal_paper_doi 10.1039/b306725b
_journal_volume 1
_journal_year 2003
_chemical_compound_source
;
?
;
_chemical_formula_moiety ' C96 H94 Cl2 N4 Si2 '
_chemical_formula_sum 'C96 H94 Cl2 N4 Si2'
_chemical_formula_weight 1430.91
_chemical_melting_point ?
_chemical_name_systematic
;
?
;
_space_group_IT_number 14
_symmetry_cell_setting monoclinic
_symmetry_space_group_name_Hall '-P 2ybc'
_symmetry_space_group_name_H-M 'P 1 21/c 1'
_atom_sites_solution_hydrogens geom
_atom_sites_solution_primary direct
_cell_angle_alpha 90
_cell_angle_beta 102.9007(15)
_cell_angle_gamma 90
_cell_formula_units_Z 2
_cell_length_a 13.7851(3)
_cell_length_b 17.4951(4)
_cell_length_c 17.3777(4)
_cell_measurement_reflns_used 7626
_cell_measurement_temperature 150
_cell_measurement_theta_max 27
_cell_measurement_theta_min 1
_cell_volume 4085.22(16)
_computing_cell_refinement
;
Denzo/Scalepack (Otwinowski & Minor, 1996)
;
_computing_data_collection
;
COLLECT (Nonius BV, 1997)
;
_computing_data_reduction
;
Denzo/Scalepack (Otwinowski & Minor, 1996)
;
_computing_molecular_graphics
;
CAMERON (Watkin et al 1996)
;
_computing_publication_material
;
CRYSTALS (Watkin et al 2001)
;
_computing_structure_refinement
;
CRYSTALS (Watkin et al 2001)
;
_computing_structure_solution
;
SIR92 (Altomare et al, 1994)
;
_diffrn_ambient_temperature 150
_diffrn_measured_fraction_theta_full 0.990
_diffrn_measured_fraction_theta_max 0.989
_diffrn_measurement_device_type
;
Enraf Nonius Kappa CCD
;
_diffrn_measurement_method \w
_diffrn_radiation_monochromator graphite
_diffrn_radiation_type 'Mo K\a'
_diffrn_radiation_wavelength 0.71073
_diffrn_reflns_av_R_equivalents 0.03
_diffrn_reflns_limit_h_max 17
_diffrn_reflns_limit_h_min 0
_diffrn_reflns_limit_k_max 22
_diffrn_reflns_limit_k_min 0
_diffrn_reflns_limit_l_max 21
_diffrn_reflns_limit_l_min -22
_diffrn_reflns_number 9548
_diffrn_reflns_theta_full 24.736
_diffrn_reflns_theta_max 27.484
_diffrn_reflns_theta_min 3.159
_diffrn_standards_decay_% 0.00
_diffrn_standards_interval_count 0
_diffrn_standards_interval_time 0
_diffrn_standards_number 0
_exptl_absorpt_coefficient_mu 0.157
_exptl_absorpt_correction_T_max 0.96
_exptl_absorpt_correction_T_min 0.95
_exptl_absorpt_correction_type multi-scan
_exptl_absorpt_process_details
;
Denzo/Scalepack (Otwinowski & Minor, 1996)
;
_exptl_crystal_colour ' green '
_exptl_crystal_density_diffrn 1.163
_exptl_crystal_density_meas ?
_exptl_crystal_description ' block '
_exptl_crystal_F_000 1520.000
_exptl_crystal_size_max 0.40
_exptl_crystal_size_mid 0.30
_exptl_crystal_size_min 0.29
_refine_diff_density_max 0.57
_refine_diff_density_min -0.51
_refine_ls_extinction_method None
_refine_ls_goodness_of_fit_ref 1.1072
_refine_ls_hydrogen_treatment noref
_refine_ls_matrix_type full
_refine_ls_number_parameters 479
_refine_ls_number_reflns 6286
_refine_ls_R_factor_all 0.0907
_refine_ls_R_factor_gt 0.0634
_refine_ls_shift/su_max 0.039389
_refine_ls_structure_factor_coef F
_refine_ls_weighting_details
;
Method = Prince modified Chebychev polynomial, (Watkin, 1994)
W = [weight] * [1-(deltaF/6*sigmaF)^2]^2

8.43 4.35 6.29 2.37
;
_refine_ls_weighting_scheme calc
_refine_ls_wR_factor_all 0.0981
_refine_ls_wR_factor_gt 0.0750
_refine_ls_wR_factor_ref 0.0749
_reflns_limit_h_max 17
_reflns_limit_h_min -17
_reflns_limit_k_max 22
_reflns_limit_k_min 0
_reflns_limit_l_max 22
_reflns_limit_l_min 0
_reflns_number_gt 6298
_reflns_number_total 9262
_reflns_threshold_expression I>3.50u(I)
_cod_data_source_file b306725b.txt
_cod_data_source_block compound_Porphyrin
_cod_depositor_comments
;
The following automatic conversions were performed:
'_symmetry_cell_setting' value 'Monoclinic ' changed to 'monoclinic'
according to '/home/adriana/struct/CIF-dictionaries/cif_core.dic'
dictionary named 'cif_core.dic' version 2.4.1 from 2010-06-29.

Automatic conversion script
Id: cif_fix_enum 1555 2011-01-17 13:19:09Z saulius 

The following automatic conversions were performed:

'_chemical_melting_point' value 'not measured' was changed to '?' -
the value is undefined or not given.

Automatic conversion script
Id: cif_fix_values 1569 2011-02-09 13:29:24Z adriana 
;
_cod_original_sg_symbol_H-M 'P 1 21/c 1 '
_cod_original_formula_sum ' C96 H94 Cl2 N4 Si2 '
_cod_database_code 7151506

loop_
_symmetry_equiv_pos_as_xyz
x,y,z
-x,-y,-z
-x,y+1/2,-z+1/2
x,-y+1/2,z+1/2

loop_
_atom_site_label
_atom_site_type_symbol
_atom_site_fract_x
_atom_site_fract_y
_atom_site_fract_z
_atom_site_U_iso_or_equiv
_atom_site_occupancy
_atom_site_adp_type
_atom_site_attached_hydrogens
Cl1 Cl 1.02760(6) 0.94268(3) 0.68971(4) 0.0418 1.0000 Uani .
Si1 Si 0.43154(5) 0.45044(4) 0.78887(4) 0.0315 1.0000 Uani .
N1 N 1.10892(12) 0.5787(1) 0.99396(9) 0.0184 1.0000 Uani .
N2 N 0.90027(12) 0.56078(9) 0.9174(1) 0.0181 1.0000 Uani .
C1 C 1.20440(15) 0.57789(12) 1.03693(12) 0.0206 1.0000 Uani .
C2 C 1.25691(16) 0.64262(13) 1.01519(13) 0.0270 1.0000 Uani .
C3 C 1.19139(16) 0.68176(12) 0.95910(13) 0.0258 1.0000 Uani .
C4 C 1.09795(15) 0.64172(11) 0.94558(12) 0.0196 1.0000 Uani .
C5 C 1.01130(15) 0.66364(11) 0.89159(12) 0.0194 1.0000 Uani .
C6 C 0.92004(15) 0.62556(11) 0.87871(11) 0.0194 1.0000 Uani .
C7 C 0.83262(16) 0.64722(13) 0.82087(13) 0.0269 1.0000 Uani .
C8 C 0.76095(16) 0.59554(14) 0.82475(13) 0.0286 1.0000 Uani .
C9 C 0.80405(15) 0.54130(12) 0.88511(12) 0.0209 1.0000 Uani .
C10 C 0.75365(15) 0.47712(12) 0.90606(12) 0.0208 1.0000 Uani .
C11 C 0.65154(16) 0.46753(13) 0.86682(13) 0.0257 1.0000 Uani .
C12 C 0.56544(17) 0.45923(14) 0.83419(14) 0.0309 1.0000 Uani .
C13 C 0.4048(2) 0.5193(2) 0.7032(2) 0.0547 1.0000 Uani .
C14 C 0.4705(3) 0.5024(3) 0.6453(3) 0.0867 1.0000 Uani .
C15 C 0.4156(3) 0.6024(2) 0.7308(3) 0.0889 1.0000 Uani .
C16 C 0.3655(2) 0.4770(2) 0.8698(2) 0.0518 1.0000 Uani .
C17 C 0.2526(2) 0.4840(3) 0.8406(3) 0.0724 1.0000 Uani .
C19 C 0.4091(2) 0.35026(17) 0.7516(2) 0.0458 1.0000 Uani .
C20 C 0.3011(3) 0.3356(2) 0.7101(3) 0.0839 1.0000 Uani .
C21 C 0.4454(4) 0.2893(2) 0.8129(3) 0.0848 1.0000 Uani .
C22 C 1.01719(15) 0.73353(11) 0.84254(12) 0.0199 1.0000 Uani .
C23 C 0.98789(15) 0.80493(12) 0.86682(12) 0.0213 1.0000 Uani .
C24 C 0.95501(17) 0.81391(13) 0.93872(13) 0.0276 1.0000 Uani .
C25 C 0.9288(2) 0.88381(15) 0.96180(15) 0.0359 1.0000 Uani .
C26 C 0.9325(2) 0.94926(14) 0.91480(16) 0.0379 1.0000 Uani .
C27 C 0.96272(19) 0.94370(13) 0.84553(15) 0.0327 1.0000 Uani .
C28 C 0.99103(16) 0.87156(12) 0.81869(13) 0.0238 1.0000 Uani .
C29 C 1.02398(17) 0.86289(12) 0.74866(13) 0.0266 1.0000 Uani .
C30 C 1.05666(17) 0.79272(13) 0.72475(13) 0.0260 1.0000 Uani .
C31 C 1.0940(2) 0.78421(15) 0.65468(14) 0.0350 1.0000 Uani .
C32 C 1.1263(2) 0.71503(16) 0.63449(15) 0.0399 1.0000 Uani .
C33 C 1.1226(2) 0.64996(14) 0.68194(15) 0.0358 1.0000 Uani .
C34 C 1.08641(18) 0.65547(13) 0.74867(13) 0.0280 1.0000 Uani .
C35 C 1.05295(16) 0.72693(12) 0.77320(12) 0.0228 1.0000 Uani .
C36 C 0.2885(3) 0.6178(2) 0.4425(3) 0.1033 1.0000 Uani .
C37 C 0.2661(3) 0.6098(3) 0.3608(4) 0.1708 1.0000 Uani .
C38 C 0.3117(6) 0.6545(5) 0.3164(3) 0.2745 1.0000 Uani .
C39 C 0.3800(5) 0.7076(4) 0.3521(5) 0.2291 1.0000 Uani .
C40 C 0.4022(3) 0.7155(2) 0.4325(5) 0.1461 1.0000 Uani .
C41 C 0.3565(3) 0.6707(2) 0.4773(3) 0.0967 1.0000 Uani .
C42 C 0.2370(4) 0.5680(3) 0.4891(5) 0.1784 1.0000 Uani .
C43 C 0.1898(4) 0.2266(4) 0.4350(3) 0.1616 1.0000 Uani .
C44 C 0.1798(3) 0.2887(3) 0.3858(2) 0.0982 1.0000 Uani .
C45 C 0.2469(5) 0.3479(3) 0.3974(4) 0.1759 1.0000 Uani .
C46 C 0.3266(4) 0.3452(5) 0.4601(5) 0.2722 1.0000 Uani .
C47 C 0.3375(4) 0.2823(7) 0.5106(4) 0.3122 1.0000 Uani .
C48 C 0.2681(6) 0.2229(5) 0.4974(3) 0.3139 1.0000 Uani .
C181 C 0.3964(5) 0.4304(4) 0.9450(4) 0.0658 0.600(11) Uani .
C182 C 0.4090(8) 0.5409(7) 0.9145(7) 0.0805 0.400(11) Uani .
H1 H 1.0562 0.5403 0.9970 0.0220 1.0000 Uiso .
H21 H 1.3282 0.6562 1.0372 0.0318 1.0000 Uiso .
H31 H 1.2055 0.7296 0.9321 0.0306 1.0000 Uiso .
H71 H 0.8260 0.6922 0.7845 0.0316 1.0000 Uiso .
H81 H 0.6914 0.5951 0.7920 0.0332 1.0000 Uiso .
H131 H 0.3338 0.5118 0.6751 0.0610 1.0000 Uiso .
H141 H 0.4550 0.5396 0.6005 0.1030 1.0000 Uiso .
H142 H 0.5420 0.5074 0.6729 0.1030 1.0000 Uiso .
H143 H 0.4574 0.4492 0.6245 0.1030 1.0000 Uiso .
H151 H 0.4009 0.6371 0.6839 0.0993 1.0000 Uiso .
H152 H 0.4851 0.6115 0.7614 0.0993 1.0000 Uiso .
H153 H 0.3678 0.6130 0.7651 0.0993 1.0000 Uiso .
H171 H 0.2221 0.4980 0.8857 0.0872 1.0000 Uiso .
H172 H 0.2372 0.5245 0.7991 0.0872 1.0000 Uiso .
H173 H 0.2248 0.4341 0.8178 0.0872 1.0000 Uiso .
H191 H 0.4511 0.3459 0.7117 0.0555 1.0000 Uiso .
H201 H 0.2936 0.2813 0.6915 0.0987 1.0000 Uiso .
H202 H 0.2571 0.3450 0.7477 0.0987 1.0000 Uiso .
H203 H 0.2819 0.3707 0.6638 0.0987 1.0000 Uiso .
H211 H 0.4307 0.2377 0.7883 0.1025 1.0000 Uiso .
H212 H 0.4108 0.2950 0.8573 0.1025 1.0000 Uiso .
H213 H 0.5188 0.2949 0.8335 0.1025 1.0000 Uiso .
H241 H 0.9512 0.7682 0.9725 0.0334 1.0000 Uiso .
H251 H 0.9066 0.8890 1.0126 0.0444 1.0000 Uiso .
H261 H 0.9128 1.0001 0.9326 0.0460 1.0000 Uiso .
H271 H 0.9651 0.9906 0.8131 0.0395 1.0000 Uiso .
H311 H 1.0965 0.8296 0.6202 0.0435 1.0000 Uiso .
H321 H 1.1529 0.7102 0.5856 0.0501 1.0000 Uiso .
H331 H 1.1467 0.5995 0.6665 0.0447 1.0000 Uiso .
H341 H 1.0832 0.6087 0.7810 0.0341 1.0000 Uiso .
H371 H 0.2162 0.5709 0.3350 0.2027 1.0000 Uiso .
H381 H 0.2957 0.6489 0.2577 0.3231 1.0000 Uiso .
H391 H 0.4140 0.7407 0.3193 0.2972 1.0000 Uiso .
H401 H 0.4521 0.7544 0.4583 0.1832 1.0000 Uiso .
H411 H 0.3728 0.6765 0.5360 0.1173 1.0000 Uiso .
H421 H 0.2604 0.5801 0.5465 0.2145 1.0000 Uiso .
H422 H 0.1636 0.5767 0.4727 0.2145 1.0000 Uiso .
H423 H 0.2521 0.5133 0.4797 0.2145 1.0000 Uiso .
H431 H 0.1397 0.1844 0.4248 0.1977 1.0000 Uiso .
H441 H 0.1215 0.2910 0.3398 0.1183 1.0000 Uiso .
H451 H 0.2375 0.3924 0.3603 0.2203 1.0000 Uiso .
H461 H 0.3764 0.3877 0.4697 0.3335 1.0000 Uiso .
H471 H 0.3956 0.2797 0.5568 0.3712 1.0000 Uiso .
H481 H 0.2764 0.1780 0.5339 0.3850 1.0000 Uiso .
H1811 H 0.3581 0.4481 0.9843 0.0816 0.5995 Uiso .
H1812 H 0.4692 0.4374 0.9674 0.0816 0.5995 Uiso .
H1813 H 0.3821 0.3752 0.9329 0.0816 0.5995 Uiso .
H1821 H 0.3716 0.5525 0.9562 0.0990 0.4005 Uiso .
H1822 H 0.4799 0.5292 0.9399 0.0990 0.4005 Uiso .
H1823 H 0.4062 0.5861 0.8789 0.0990 0.4005 Uiso .

loop_
_atom_site_aniso_label
_atom_site_aniso_U_11
_atom_site_aniso_U_22
_atom_site_aniso_U_33
_atom_site_aniso_U_23
_atom_site_aniso_U_13
_atom_site_aniso_U_12
Cl1 0.0592(4) 0.0251(3) 0.0464(4) 0.0196(2) 0.0235(3) 0.0050(3)
Si1 0.0167(3) 0.0269(3) 0.0469(4) 0.0034(3) -0.0016(2) -0.0019(2)
N1 0.0185(8) 0.0171(8) 0.0196(8) 0.0031(6) 0.0041(6) -0.0008(6)
N2 0.0183(8) 0.0153(8) 0.0215(8) 0.0025(6) 0.0061(6) -0.0003(6)
C1 0.0188(9) 0.0198(9) 0.0228(9) 0.0017(8) 0.0037(7) -0.0025(7)
C2 0.021(1) 0.0274(11) 0.0306(11) 0.0073(9) 0.0023(8) -0.0080(8)
C3 0.025(1) 0.023(1) 0.0292(11) 0.0071(8) 0.0045(8) -0.0078(8)
C4 0.0213(9) 0.0159(9) 0.0229(9) 0.0015(7) 0.0075(7) -0.0023(7)
C5 0.024(1) 0.0140(9) 0.0210(9) 0.0021(7) 0.0065(7) -0.0001(7)
C6 0.0211(9) 0.0162(9) 0.0208(9) 0.0023(7) 0.0044(7) 0.0020(7)
C7 0.023(1) 0.026(1) 0.0304(11) 0.0109(9) 0.0021(8) 0.0003(8)
C8 0.020(1) 0.0302(12) 0.0324(11) 0.0123(9) -0.0003(8) 0.0010(8)
C9 0.0179(9) 0.020(1) 0.024(1) 0.0031(8) 0.0034(7) 0.0018(7)
C10 0.0168(9) 0.022(1) 0.0233(9) 0.0036(8) 0.0031(7) -0.0009(7)
C11 0.022(1) 0.025(1) 0.0297(11) 0.0072(8) 0.0058(8) -0.0019(8)
C12 0.0215(11) 0.0314(12) 0.0377(12) 0.0069(9) 0.0016(9) -0.0014(9)
C13 0.0352(15) 0.0518(18) 0.0655(19) 0.0197(15) -0.0132(14) -0.0025(13)
C14 0.073(3) 0.116(4) 0.068(2) 0.051(3) 0.010(2) 0.007(3)
C15 0.079(3) 0.047(2) 0.122(4) 0.035(2) -0.017(3) -0.0108(19)
C16 0.0293(13) 0.0608(19) 0.0647(19) -0.0084(16) 0.0092(13) 0.0066(13)
C17 0.0326(16) 0.096(3) 0.089(3) -0.026(2) 0.0157(17) 0.0145(17)
C19 0.0321(13) 0.0376(14) 0.0691(19) -0.0083(13) 0.0143(13) -0.0061(11)
C20 0.0443(19) 0.064(2) 0.139(4) -0.047(3) 0.010(2) -0.0249(17)
C21 0.110(4) 0.0299(16) 0.117(4) 0.006(2) 0.029(3) 0.0052(19)
C22 0.0202(9) 0.0166(9) 0.0222(9) 0.0039(7) 0.0034(7) -0.0033(7)
C23 0.021(1) 0.0185(9) 0.024(1) 0.0035(8) 0.0030(8) -0.0005(7)
C24 0.0319(12) 0.023(1) 0.0286(11) 0.0037(8) 0.0084(9) 0.0008(9)
C25 0.0466(14) 0.0295(12) 0.0349(12) 0.001(1) 0.0163(11) 0.0055(11)
C26 0.0469(15) 0.0223(11) 0.0458(14) -0.001(1) 0.0128(12) 0.009(1)
C27 0.0394(13) 0.019(1) 0.0405(13) 0.0062(9) 0.010(1) 0.0038(9)
C28 0.025(1) 0.0173(9) 0.028(1) 0.0052(8) 0.0044(8) 0.0005(8)
C29 0.0302(11) 0.019(1) 0.0319(11) 0.0113(8) 0.0086(9) -0.0018(8)
C30 0.0286(11) 0.024(1) 0.026(1) 0.0050(8) 0.0062(8) -0.0030(8)
C31 0.0457(15) 0.0331(12) 0.0298(12) 0.0083(9) 0.016(1) -0.003(1)
C32 0.0540(16) 0.0400(14) 0.0312(12) 0.001(1) 0.0211(11) -0.0024(12)
C33 0.0484(15) 0.0285(12) 0.0348(12) -0.003(1) 0.0186(11) -0.001(1)
C34 0.0353(12) 0.020(1) 0.0299(11) 0.0014(8) 0.0102(9) -0.0028(9)
C35 0.025(1) 0.020(1) 0.0236(9) 0.0029(8) 0.0047(8) -0.0025(8)
C36 0.078(3) 0.086(4) 0.154(6) 0.019(4) 0.044(3) 0.040(3)
C37 0.119(5) 0.308(12) 0.080(4) -0.011(5) 0.010(3) 0.145(7)
C38 0.186(11) 0.51(3) 0.108(6) -0.04(1) -0.000(6) 0.267(15)
C39 0.246(13) 0.287(15) 0.211(11) 0.158(12) 0.170(11) 0.196(13)
C40 0.081(4) 0.096(4) 0.282(11) 0.020(6) 0.082(6) 0.043(3)
C41 0.073(3) 0.076(3) 0.144(5) 0.019(3) 0.031(3) 0.037(3)
C42 0.127(6) 0.175(8) 0.23(1) 0.104(8) 0.043(6) 0.051(6)
C43 0.111(5) 0.324(12) 0.059(3) -0.002(5) 0.039(3) 0.103(6)
C44 0.064(3) 0.177(6) 0.055(2) -0.033(3) 0.016(2) -0.007(3)
C45 0.135(6) 0.293(12) 0.123(6) -0.112(7) 0.078(5) -0.059(7)
C46 0.114(7) 0.56(3) 0.164(9) -0.233(14) 0.068(7) -0.083(11)
C47 0.067(4) 0.76(4) 0.106(7) -0.131(14) 0.001(4) 0.012(11)
C48 0.190(11) 0.66(3) 0.108(6) 0.144(12) 0.078(7) 0.227(16)
C181 0.061(4) 0.083(5) 0.060(4) -0.008(3) 0.028(3) -0.006(3)
C182 0.069(7) 0.094(9) 0.085(7) -0.023(6) 0.030(5) 0.018(6)

loop_
_atom_type_symbol
_atom_type_scat_dispersion_real
_atom_type_scat_dispersion_imag
_atom_type_scat_Cromer_Mann_a1
_atom_type_scat_Cromer_Mann_b1
_atom_type_scat_Cromer_Mann_a2
_atom_type_scat_Cromer_Mann_b2
_atom_type_scat_Cromer_Mann_a3
_atom_type_scat_Cromer_Mann_b3
_atom_type_scat_Cromer_Mann_a4
_atom_type_scat_Cromer_Mann_b4
_atom_type_scat_Cromer_Mann_c
_atom_type_scat_source
'C   ' 0.0033 0.0016 2.3100 20.8439 1.0200 10.2075 1.5886 0.5687 0.8650 51.6512 0.2156 International_Tables_Vol_IV_Table_2.2B
'H   ' 0.0000 0.0000 0.4930 10.5109 0.3229 26.1257 0.1402 3.1424 0.0408 57.7997 0.0030 International_Tables_Vol_IV_Table_2.2B
'N   ' 0.0061 0.0033 12.2126 0.0057 3.1322 9.8933 2.0125 28.9975 1.1663 0.5826 -11.5290 International_Tables_Vol_IV_Table_2.2B
'Si  ' 0.0720 0.0710 6.2915 2.4386 3.0353 32.3337 1.9891 0.6785 1.5410 81.6937 1.1407 International_Tables_Vol_IV_Table_2.2B
'Cl  ' 0.1484 0.1585 11.4604 0.0104 7.1964 1.1662 6.2556 18.5194 1.6455 47.7784 -9.5574 International_Tables_Vol_IV_Table_2.2B

loop_
_geom_angle_atom_site_label_1
_geom_angle_site_symmetry_1
_geom_angle_atom_site_label_2
_geom_angle_site_symmetry_2
_geom_angle_atom_site_label_3
_geom_angle_site_symmetry_3
_geom_angle
_geom_angle_publ_flag
C12 . Si1 . C13 . 106.51(12) yes
C12 . Si1 . C16 . 105.26(13) yes
C13 . Si1 . C16 . 112.80(16) yes
C12 . Si1 . C19 . 107.34(12) yes
C13 . Si1 . C19 . 109.72(16) yes
C16 . Si1 . C19 . 114.64(15) yes
C1 . N1 . C4 . 107.75(16) yes
C1 . N1 . H1 . 126.127 no
C4 . N1 . H1 . 126.126 no
C6 . N2 . C9 . 106.61(16) yes
N1 . C1 . C2 . 109.23(17) yes
N1 . C1 . C10 2_767 125.98(18) yes
C2 . C1 . C10 2_767 124.78(19) yes
C1 . C2 . C3 . 107.01(18) yes
C1 . C2 . H21 . 126.496 no
C3 . C2 . H21 . 126.496 no
C2 . C3 . C4 . 107.44(18) yes
C2 . C3 . H31 . 126.279 no
C4 . C3 . H31 . 126.279 no
N1 . C4 . C3 . 108.57(17) yes
N1 . C4 . C5 . 126.27(18) yes
C3 . C4 . C5 . 125.16(18) yes
C4 . C5 . C6 . 125.51(18) yes
C4 . C5 . C22 . 117.23(17) yes
C6 . C5 . C22 . 117.25(17) yes
N2 . C6 . C5 . 125.76(18) yes
N2 . C6 . C7 . 109.40(17) yes
C5 . C6 . C7 . 124.82(18) yes
C6 . C7 . C8 . 107.27(18) yes
C6 . C7 . H71 . 126.367 no
C8 . C7 . H71 . 126.367 no
C7 . C8 . C9 . 106.83(18) yes
C7 . C8 . H81 . 126.583 no
C9 . C8 . H81 . 126.583 no
N2 . C9 . C8 . 109.89(17) yes
N2 . C9 . C10 . 125.67(18) yes
C8 . C9 . C10 . 124.44(18) yes
C1 2_767 C10 . C9 . 125.22(18) yes
C1 2_767 C10 . C11 . 117.43(18) yes
C9 . C10 . C11 . 117.35(18) yes
C10 . C11 . C12 . 179.6(2) yes
Si1 . C12 . C11 . 176.4(2) yes
Si1 . C13 . C14 . 110.9(2) yes
Si1 . C13 . C15 . 111.8(3) yes
C14 . C13 . C15 . 111.2(4) yes
Si1 . C13 . H131 . 107.410 no
C14 . C13 . H131 . 108.160 no
C15 . C13 . H131 . 107.144 no
C13 . C14 . H141 . 109.467 no
C13 . C14 . H142 . 109.467 no
H141 . C14 . H142 . 109.475 no
C13 . C14 . H143 . 109.467 no
H141 . C14 . H143 . 109.476 no
H142 . C14 . H143 . 109.476 no
C13 . C15 . H151 . 109.468 no
C13 . C15 . H152 . 109.467 no
H151 . C15 . H152 . 109.476 no
C13 . C15 . H153 . 109.467 no
H151 . C15 . H153 . 109.475 no
H152 . C15 . H153 . 109.475 no
Si1 . C16 . C17 . 113.2(2) yes
Si1 . C16 . C181 . 114.8(3) yes
C17 . C16 . C181 . 113.5(4) yes
Si1 . C16 . C182 . 112.6(5) yes
C17 . C16 . C182 . 113.2(5) yes
C181 . C16 . C182 . 87.1(6) yes
C16 . C17 . H171 . 109.467 no
C16 . C17 . H172 . 109.467 no
H171 . C17 . H172 . 109.476 no
C16 . C17 . H173 . 109.466 no
H171 . C17 . H173 . 109.476 no
H172 . C17 . H173 . 109.475 no
Si1 . C19 . C20 . 113.0(2) yes
Si1 . C19 . C21 . 114.5(3) yes
C20 . C19 . C21 . 110.4(3) yes
Si1 . C19 . H191 . 103.579 no
C20 . C19 . H191 . 108.238 no
C21 . C19 . H191 . 106.501 no
C19 . C20 . H201 . 109.466 no
C19 . C20 . H202 . 109.466 no
H201 . C20 . H202 . 109.475 no
C19 . C20 . H203 . 109.467 no
H201 . C20 . H203 . 109.476 no
H202 . C20 . H203 . 109.477 no
C19 . C21 . H211 . 109.466 no
C19 . C21 . H212 . 109.467 no
H211 . C21 . H212 . 109.476 no
C19 . C21 . H213 . 109.466 no
H211 . C21 . H213 . 109.475 no
H212 . C21 . H213 . 109.476 no
C5 . C22 . C23 . 119.80(17) yes
C5 . C22 . C35 . 119.55(18) yes
C23 . C22 . C35 . 120.64(18) yes
C22 . C23 . C24 . 121.89(18) yes
C22 . C23 . C28 . 119.77(18) yes
C24 . C23 . C28 . 118.34(19) yes
C23 . C24 . C25 . 120.9(2) yes
C23 . C24 . H241 . 119.559 no
C25 . C24 . H241 . 119.560 no
C24 . C25 . C26 . 120.7(2) yes
C24 . C25 . H251 . 119.627 no
C26 . C25 . H251 . 119.628 no
C25 . C26 . C27 . 120.7(2) yes
C25 . C26 . H261 . 119.659 no
C27 . C26 . H261 . 119.659 no
C26 . C27 . C28 . 120.7(2) yes
C26 . C27 . H271 . 119.641 no
C28 . C27 . H271 . 119.641 no
C23 . C28 . C27 . 118.63(19) yes
C23 . C28 . C29 . 118.35(19) yes
C27 . C28 . C29 . 123.01(19) yes
Cl1 . C29 . C28 . 118.88(17) yes
Cl1 . C29 . C30 . 118.35(17) yes
C28 . C29 . C30 . 122.74(19) yes
C29 . C30 . C31 . 122.9(2) yes
C29 . C30 . C35 . 118.2(2) yes
C31 . C30 . C35 . 118.9(2) yes
C30 . C31 . C32 . 120.8(2) yes
C30 . C31 . H311 . 119.612 no
C32 . C31 . H311 . 119.613 no
C31 . C32 . C33 . 120.6(2) yes
C31 . C32 . H321 . 119.704 no
C33 . C32 . H321 . 119.704 no
C32 . C33 . C34 . 120.5(2) yes
C32 . C33 . H331 . 119.774 no
C34 . C33 . H331 . 119.774 no
C33 . C34 . C35 . 121.2(2) yes
C33 . C34 . H341 . 119.386 no
C35 . C34 . H341 . 119.385 no
C22 . C35 . C30 . 120.20(19) yes
C22 . C35 . C34 . 121.72(18) yes
C30 . C35 . C34 . 118.08(19) yes
C37 . C36 . C41 . 119.8(3) yes
C37 . C36 . C42 . 118.4(4) yes
C41 . C36 . C42 . 121.8(5) yes
C36 . C37 . C38 . 120.0(4) yes
C36 . C37 . H371 . 119.996 no
C38 . C37 . H371 . 119.998 no
C37 . C38 . C39 . 119.7(4) yes
C37 . C38 . H381 . 120.150 no
C39 . C38 . H381 . 120.157 no
C38 . C39 . C40 . 120.4(4) yes
C38 . C39 . H391 . 119.808 no
C40 . C39 . H391 . 119.809 no
C39 . C40 . C41 . 120.1(4) yes
C39 . C40 . H401 . 119.969 no
C41 . C40 . H401 . 119.970 no
C36 . C41 . C40 . 120.1(3) yes
C36 . C41 . H411 . 119.954 no
C40 . C41 . H411 . 119.957 no
C36 . C42 . H421 . 109.466 no
C36 . C42 . H422 . 109.469 no
H421 . C42 . H422 . 109.474 no
C36 . C42 . H423 . 109.469 no
H421 . C42 . H423 . 109.473 no
H422 . C42 . H423 . 109.476 no
C44 . C43 . C48 . 119.4(4) yes
C44 . C43 . H431 . 120.318 no
C48 . C43 . H431 . 120.314 no
C43 . C44 . C45 . 122.4(3) yes
C43 . C44 . H441 . 118.812 no
C45 . C44 . H441 . 118.816 no
C44 . C45 . C46 . 119.1(4) yes
C44 . C45 . H451 . 120.432 no
C46 . C45 . H451 . 120.434 no
C45 . C46 . C47 . 118.9(4) yes
C45 . C46 . H461 . 120.520 no
C47 . C46 . H461 . 120.530 no
C46 . C47 . C48 . 120.7(4) yes
C46 . C47 . H471 . 119.637 no
C48 . C47 . H471 . 119.651 no
C43 . C48 . C47 . 119.5(4) yes
C43 . C48 . H481 . 120.272 no
C47 . C48 . H481 . 120.263 no
C16 . C181 . H1811 . 109.466 no
C16 . C181 . H1812 . 109.467 no
H1811 . C181 . H1812 . 109.476 no
C16 . C181 . H1813 . 109.467 no
H1811 . C181 . H1813 . 109.475 no
H1812 . C181 . H1813 . 109.477 no
C16 . C182 . H1821 . 109.493 no
C16 . C182 . H1822 . 109.490 no
H1821 . C182 . H1822 . 109.497 no
C16 . C182 . H1823 . 109.453 no
H1821 . C182 . H1823 . 109.449 no
H1822 . C182 . H1823 . 109.446 no

loop_
_geom_bond_atom_site_label_1
_geom_bond_site_symmetry_1
_geom_bond_atom_site_label_2
_geom_bond_site_symmetry_2
_geom_bond_distance
_geom_bond_publ_flag
Cl1 . C29 . 1.739(2) yes
Si1 . C12 . 1.844(2) yes
Si1 . C13 . 1.887(3) yes
Si1 . C16 . 1.897(3) yes
Si1 . C19 . 1.870(3) yes
N1 . C1 . 1.361(3) yes
N1 . C4 . 1.374(2) yes
N1 . H1 . 1.000 no
N2 . C6 . 1.376(2) yes
N2 . C9 . 1.363(3) yes
C1 . C2 . 1.439(3) yes
C1 . C10 2_767 1.409(3) yes
C2 . C3 . 1.357(3) yes
C2 . H21 . 1.000 no
C3 . C4 . 1.439(3) yes
C3 . H31 . 1.000 no
C4 . C5 . 1.398(3) yes
C5 . C6 . 1.397(3) yes
C5 . C22 . 1.503(3) yes
C6 . C7 . 1.437(3) yes
C7 . C8 . 1.352(3) yes
C7 . H71 . 1.000 no
C8 . C9 . 1.441(3) yes
C8 . H81 . 1.000 no
C9 . C10 . 1.410(3) yes
C10 . C11 . 1.430(3) yes
C11 . C12 . 1.204(3) yes
C13 . C14 . 1.525(6) yes
C13 . C15 . 1.527(6) yes
C13 . H131 . 1.000 no
C14 . H141 . 1.000 no
C14 . H142 . 1.000 no
C14 . H143 . 1.000 no
C15 . H151 . 1.000 no
C15 . H152 . 1.000 no
C15 . H153 . 1.000 no
C16 . C17 . 1.530(4) yes
C16 . C181 . 1.517(8) yes
C16 . C182 . 1.415(13) yes
C17 . H171 . 1.000 no
C17 . H172 . 1.000 no
C17 . H173 . 1.000 no
C19 . C20 . 1.525(4) yes
C19 . C21 . 1.511(5) yes
C19 . H191 . 1.000 no
C20 . H201 . 1.000 no
C20 . H202 . 1.000 no
C20 . H203 . 1.000 no
C21 . H211 . 1.000 no
C21 . H212 . 1.000 no
C21 . H213 . 1.000 no
C22 . C23 . 1.406(3) yes
C22 . C35 . 1.405(3) yes
C23 . C24 . 1.430(3) yes
C23 . C28 . 1.441(3) yes
C24 . C25 . 1.361(3) yes
C24 . H241 . 1.000 no
C25 . C26 . 1.414(4) yes
C25 . H251 . 1.000 no
C26 . C27 . 1.362(4) yes
C26 . H261 . 1.000 no
C27 . C28 . 1.430(3) yes
C27 . H271 . 1.000 no
C28 . C29 . 1.399(3) yes
C29 . C30 . 1.402(3) yes
C30 . C31 . 1.432(3) yes
C30 . C35 . 1.434(3) yes
C31 . C32 . 1.362(4) yes
C31 . H311 . 1.000 no
C32 . C33 . 1.413(4) yes
C32 . H321 . 1.000 no
C33 . C34 . 1.364(3) yes
C33 . H331 . 1.000 no
C34 . C35 . 1.430(3) yes
C34 . H341 . 1.000 no
C36 . C37 . 1.391(6) yes
C36 . C41 . 1.359(6) yes
C36 . C42 . 1.475(5) yes
C37 . C38 . 1.349(8) yes
C37 . H371 . 1.000 no
C38 . C39 . 1.368(8) yes
C38 . H381 . 1.000 no
C39 . C40 . 1.369(7) yes
C39 . H391 . 1.000 no
C40 . C41 . 1.355(6) yes
C40 . H401 . 1.000 no
C41 . H411 . 1.000 no
C42 . H421 . 1.000 no
C42 . H422 . 1.000 no
C42 . H423 . 1.000 no
C43 . C44 . 1.371(6) yes
C43 . C48 . 1.350(7) yes
C43 . H431 . 1.000 no
C44 . C45 . 1.374(7) yes
C44 . H441 . 1.000 no
C45 . C46 . 1.365(7) yes
C45 . H451 . 1.000 no
C46 . C47 . 1.395(8) yes
C46 . H461 . 1.000 no
C47 . C48 . 1.396(8) yes
C47 . H471 . 1.000 no
C48 . H481 . 1.000 no
C181 . H1811 . 1.000 no
C181 . H1812 . 1.000 no
C181 . H1813 . 1.000 no
C182 . H1821 . 1.000 no
C182 . H1822 . 1.000 no
C182 . H1823 . 1.000 no
